data_7046896
loop_
_publ_author_name
'Haque, Mohd Rezaul'
'Ghosh, Shishir'
'Rahman, Md Matiar'
'Siddiquee, Tasneem A.'
'Nesterov, Vladimir N.'
'Richmond, Michael G.'
'Hogarth, Graeme'
'Kabir, Shariff E.'

_publ_section_title
;
 Mixed-valence dimolybdenum complexes containing hard oxo and soft
 carbonyl ligands: synthesis, structure, and electrochemistry of
 Mo<sub>2</sub>(O)(CO)<sub>2</sub>(\m-\k<sup>2</sup>-S(CH<sub>2</sub>)<sub>n</sub>S)<sub>2</sub>(\k<sup>2</sup>-diphosphine).
;
_journal_issue 30
_journal_name_full 'Dalton transactions (Cambridge, England : 2003)'
_journal_page_first 10102
_journal_page_last 10112
_journal_paper_doi 10.1039/c8dt02231c
_journal_volume 47
_journal_year 2018
_chemical_formula_moiety 'C33 H34 Mo2 O3 P2 S4'
_chemical_formula_sum 'C33 H34 Mo2 O3 P2 S4'
_chemical_formula_weight 860.66
_space_group_crystal_system monoclinic
_space_group_IT_number 14
_space_group_name_Hall '-P 2yn'
_space_group_name_H-M_alt 'P 1 21/n 1'
_symmetry_space_group_name_Hall '-P 2yn'
_symmetry_space_group_name_H-M 'P 1 21/n 1'
_atom_sites_solution_hydrogens geom
_audit_creation_date 2018-06-18
_audit_creation_method
;
Olex2 1.2
(compiled 2017.08.10 svn.r3458 for OlexSys, GUI svn.r5381)
;
_audit_update_record
;
2018-06-19 deposited with the CCDC.
2018-06-28 downloaded from the CCDC.
;
_cell_angle_alpha 90
_cell_angle_beta 90.143(6)
_cell_angle_gamma 90
_cell_formula_units_Z 4
_cell_length_a 12.152(3)
_cell_length_b 15.879(3)
_cell_length_c 18.565(4)
_cell_measurement_reflns_used 8187
_cell_measurement_temperature 293(2)
_cell_measurement_theta_max 27.00
_cell_measurement_theta_min 3.04
_cell_volume 3582.3(14)
_computing_molecular_graphics 'Olex2 (Dolomanov et al., 2009)'
_computing_publication_material 'Olex2 (Dolomanov et al., 2009)'
_computing_structure_refinement 'ShelXL (Sheldrick, 2015)'
_diffrn_ambient_temperature 293.15
_diffrn_measured_fraction_theta_full 0.998
_diffrn_measured_fraction_theta_max 0.998
_diffrn_measurement_device_type 'Rigaku Mercury375R/M CCD (XtaLAB mini)'
_diffrn_measurement_method 'phi and omega scans'
_diffrn_radiation_type MoK\a
_diffrn_radiation_wavelength 0.71075
_diffrn_reflns_av_R_equivalents 0.1148
_diffrn_reflns_av_unetI/netI 0.1028
_diffrn_reflns_Laue_measured_fraction_full 0.998
_diffrn_reflns_Laue_measured_fraction_max 0.998
_diffrn_reflns_limit_h_max 15
_diffrn_reflns_limit_h_min -15
_diffrn_reflns_limit_k_max 19
_diffrn_reflns_limit_k_min -19
_diffrn_reflns_limit_l_max 23
_diffrn_reflns_limit_l_min -23
_diffrn_reflns_number 26643
_diffrn_reflns_point_group_measured_fraction_full 0.998
_diffrn_reflns_point_group_measured_fraction_max 0.998
_diffrn_reflns_theta_full 25.242
_diffrn_reflns_theta_max 26.373
_diffrn_reflns_theta_min 3.042
_exptl_absorpt_coefficient_mu 1.055
_exptl_absorpt_correction_type multi-scan
_exptl_crystal_colour orange
_exptl_crystal_density_diffrn 1.596
_exptl_crystal_description prism
_exptl_crystal_F_000 1736
_exptl_crystal_size_max 0.22
_exptl_crystal_size_mid 0.14
_exptl_crystal_size_min 0.05
_exptl_transmission_factor_max 0.8703
_exptl_transmission_factor_min 0.3457
_refine_diff_density_max 0.482
_refine_diff_density_min -0.504
_refine_diff_density_rms 0.119
_refine_ls_extinction_method none
_refine_ls_goodness_of_fit_ref 1.030
_refine_ls_hydrogen_treatment constr
_refine_ls_matrix_type full
_refine_ls_number_parameters 397
_refine_ls_number_reflns 7292
_refine_ls_number_restraints 0
_refine_ls_restrained_S_all 1.030
_refine_ls_R_factor_all 0.1132
_refine_ls_R_factor_gt 0.0567
_refine_ls_shift/su_max 0.001
_refine_ls_shift/su_mean 0.000
_refine_ls_structure_factor_coef Fsqd
_refine_ls_weighting_details 'w=1/[\s^2^(Fo^2^)+(0.0306P)^2^+0.4262P] where P=(Fo^2^+2Fc^2^)/3'
_refine_ls_weighting_scheme calc
_refine_ls_wR_factor_gt 0.0900
_refine_ls_wR_factor_ref 0.1002
_reflns_Friedel_coverage 0.000
_reflns_number_gt 4530
_reflns_number_total 7292
_reflns_threshold_expression 'I > 2\s(I)'
_cod_data_source_file c8dt02231c2.cif
_cod_data_source_block sid047new
_cod_depositor_comments 'Adding full bibliography for 7046894--7046896.cif.'
_cod_original_cell_volume 3582.2(13)
_cod_database_code 7046896
_shelx_shelxl_version_number 2018/1
_shelx_space_group_comment
;
The symmetry employed for this shelxl refinement is uniquely defined
by the following loop, which should always be used as a source of
symmetry information in preference to the above space-group names.
They are only intended as comments.
;
_shelx_estimated_absorpt_t_max 0.949
_shelx_estimated_absorpt_t_min 0.801
_exptl_absorpt_special_details SADABS
_olex2_refinement_description
;
1. Fixed Uiso
 At 1.2 times of:
  All C(H) groups, All C(H,H) groups
2.a Secondary CH2 refined with riding coordinates:
 C1(H1A,H1B), C2(H2A,H2B), C3(H3A,H3B), C4(H4A,H4B), C5(H5A,H5B), C6(H6A,H6B),
 C7(H7A,H7B)
2.b Aromatic/amide H refined with riding coordinates:
 C11(H11), C12(H12), C13(H13), C14(H14), C15(H15), C17(H17), C18(H18),
 C19(H19), C20(H20), C21(H21), C23(H23), C24(H24), C25(H25), C26(H26), C27(H27),
  C29(H29), C30(H30), C31(H31), C32(H32), C33(H33)
;
_olex2_submission_special_instructions 'No special instructions were received'

loop_
_space_group_symop_operation_xyz
'x, y, z'
'-x+1/2, y+1/2, -z+1/2'
'-x, -y, -z'
'x-1/2, -y-1/2, z-1/2'

loop_
_atom_site_label
_atom_site_type_symbol
_atom_site_fract_x
_atom_site_fract_y
_atom_site_fract_z
_atom_site_U_iso_or_equiv
_atom_site_adp_type
_atom_site_occupancy
_atom_site_site_symmetry_order
_atom_site_calc_flag
_atom_site_refinement_flags_posn
Mo1 Mo 0.27911(4) 0.21451(3) 0.55049(2) 0.02557(13) Uani 1 1 d .
S1 S 0.39982(11) 0.30836(9) 0.61288(7) 0.0336(3) Uani 1 1 d .
P1 P 0.14849(11) 0.17262(9) 0.44978(7) 0.0279(3) Uani 1 1 d .
C1 C 0.1951(4) 0.2562(3) 0.3887(3) 0.0305(13) Uani 1 1 d .
H1A H 0.240435 0.234138 0.350115 0.037 Uiso 1 1 calc R
H1B H 0.133723 0.287310 0.368285 0.037 Uiso 1 1 calc R
Mo2 Mo 0.36603(4) 0.18475(3) 0.68935(2) 0.03023(14) Uani 1 1 d .
S2 S 0.55697(12) 0.20273(10) 0.72196(8) 0.0459(4) Uani 1 1 d .
P2 P 0.27495(11) 0.32054(9) 0.45151(7) 0.0275(3) Uani 1 1 d .
C2 C 0.5421(4) 0.3037(4) 0.5805(3) 0.0491(17) Uani 1 1 d .
H2A H 0.561569 0.245606 0.570401 0.059 Uiso 1 1 calc R
H2B H 0.548194 0.335331 0.535964 0.059 Uiso 1 1 calc R
S3 S 0.23791(12) 0.09347(9) 0.62352(8) 0.0350(4) Uani 1 1 d .
C3 C 0.6202(5) 0.3391(4) 0.6352(3) 0.0538(18) Uani 1 1 d .
H3A H 0.617648 0.400084 0.632546 0.065 Uiso 1 1 calc R
H3B H 0.694307 0.321648 0.622933 0.065 Uiso 1 1 calc R
S4 S 0.42193(15) 0.05548(11) 0.74747(10) 0.0612(5) Uani 1 1 d .
C4 C 0.5963(5) 0.3124(4) 0.7118(3) 0.0556(18) Uani 1 1 d .
H4A H 0.537496 0.347417 0.730541 0.067 Uiso 1 1 calc R
H4B H 0.661213 0.322762 0.740995 0.067 Uiso 1 1 calc R
C5 C 0.3160(5) -0.0003(3) 0.6004(3) 0.0550(18) Uani 1 1 d .
H5A H 0.284622 -0.025519 0.557429 0.066 Uiso 1 1 calc R
H5B H 0.391232 0.015579 0.589707 0.066 Uiso 1 1 calc R
C6 C 0.3160(6) -0.0653(4) 0.6612(4) 0.065(2) Uani 1 1 d .
H6A H 0.249808 -0.099115 0.657349 0.078 Uiso 1 1 calc R
H6B H 0.378517 -0.102520 0.654840 0.078 Uiso 1 1 calc R
C7 C 0.3214(6) -0.0273(4) 0.7362(3) 0.0586(19) Uani 1 1 d .
H7A H 0.337849 -0.071888 0.770329 0.070 Uiso 1 1 calc R
H7B H 0.249446 -0.005019 0.748176 0.070 Uiso 1 1 calc R
O8 O 0.4817(4) 0.1216(3) 0.4795(2) 0.0629(13) Uani 1 1 d .
C8 C 0.4075(5) 0.1548(4) 0.5051(3) 0.0389(14) Uani 1 1 d .
O9 O 0.0823(3) 0.3007(3) 0.6347(2) 0.0588(13) Uani 1 1 d .
C9 C 0.1526(5) 0.2714(3) 0.6032(3) 0.0359(14) Uani 1 1 d .
O10 O 0.2833(3) 0.2335(2) 0.74774(19) 0.0460(11) Uani 1 1 d .
C10 C 0.1533(4) 0.0789(3) 0.3923(3) 0.0293(13) Uani 1 1 d .
C11 C 0.0602(5) 0.0389(3) 0.3676(3) 0.0441(15) Uani 1 1 d .
H11 H -0.008383 0.055146 0.384891 0.053 Uiso 1 1 calc R
C12 C 0.0671(6) -0.0255(4) 0.3172(3) 0.0541(18) Uani 1 1 d .
H12 H 0.003352 -0.051892 0.300879 0.065 Uiso 1 1 calc R
C13 C 0.1663(6) -0.0501(4) 0.2916(4) 0.064(2) Uani 1 1 d .
H13 H 0.170333 -0.092135 0.256850 0.076 Uiso 1 1 calc R
C14 C 0.2613(6) -0.0130(4) 0.3169(4) 0.064(2) Uani 1 1 d .
H14 H 0.329552 -0.030823 0.300126 0.077 Uiso 1 1 calc R
C15 C 0.2546(5) 0.0514(4) 0.3676(3) 0.0499(17) Uani 1 1 d .
H15 H 0.318705 0.076113 0.385046 0.060 Uiso 1 1 calc R
C16 C 0.0020(4) 0.1900(3) 0.4622(3) 0.0315(13) Uani 1 1 d .
C17 C -0.0625(4) 0.2306(3) 0.4123(3) 0.0390(14) Uani 1 1 d .
H17 H -0.030630 0.253222 0.371068 0.047 Uiso 1 1 calc R
C18 C -0.1749(5) 0.2382(4) 0.4229(3) 0.0466(16) Uani 1 1 d .
H18 H -0.217958 0.264887 0.388355 0.056 Uiso 1 1 calc R
C19 C -0.2227(5) 0.2071(4) 0.4830(4) 0.0535(18) Uani 1 1 d .
H19 H -0.298067 0.213132 0.489728 0.064 Uiso 1 1 calc R
C20 C -0.1609(5) 0.1671(4) 0.5337(4) 0.0597(19) Uani 1 1 d .
H20 H -0.194203 0.145523 0.574818 0.072 Uiso 1 1 calc R
C21 C -0.0473(5) 0.1585(4) 0.5241(3) 0.0448(16) Uani 1 1 d .
H21 H -0.004866 0.131815 0.559061 0.054 Uiso 1 1 calc R
C22 C 0.2021(4) 0.4213(3) 0.4589(3) 0.0335(13) Uani 1 1 d .
C23 C 0.1985(4) 0.4611(4) 0.5243(3) 0.0401(15) Uani 1 1 d .
H23 H 0.228858 0.435660 0.564884 0.048 Uiso 1 1 calc R
C24 C 0.1490(5) 0.5398(4) 0.5298(3) 0.0496(17) Uani 1 1 d .
H24 H 0.145978 0.567295 0.573957 0.060 Uiso 1 1 calc R
C25 C 0.1040(5) 0.5773(4) 0.4687(4) 0.0556(18) Uani 1 1 d .
H25 H 0.071203 0.630011 0.472008 0.067 Uiso 1 1 calc R
C26 C 0.1080(5) 0.5367(4) 0.4041(4) 0.0523(17) Uani 1 1 d .
H26 H 0.077462 0.561744 0.363425 0.063 Uiso 1 1 calc R
C27 C 0.1569(5) 0.4592(4) 0.3987(3) 0.0454(16) Uani 1 1 d .
H27 H 0.159698 0.431954 0.354416 0.055 Uiso 1 1 calc R
C28 C 0.4025(4) 0.3488(3) 0.4049(3) 0.0298(13) Uani 1 1 d .
C29 C 0.4558(4) 0.2901(4) 0.3627(3) 0.0433(15) Uani 1 1 d .
H29 H 0.424502 0.237328 0.355327 0.052 Uiso 1 1 calc R
C30 C 0.5545(5) 0.3095(4) 0.3315(4) 0.0560(18) Uani 1 1 d .
H30 H 0.589275 0.270023 0.302389 0.067 Uiso 1 1 calc R
C31 C 0.6031(5) 0.3866(5) 0.3426(4) 0.060(2) Uani 1 1 d .
H31 H 0.671534 0.398548 0.322752 0.072 Uiso 1 1 calc R
C32 C 0.5503(5) 0.4446(4) 0.3825(4) 0.061(2) Uani 1 1 d .
H32 H 0.581476 0.497607 0.388680 0.073 Uiso 1 1 calc R
C33 C 0.4503(5) 0.4267(4) 0.4146(3) 0.0452(16) Uani 1 1 d .
H33 H 0.415413 0.467163 0.442562 0.054 Uiso 1 1 calc R

loop_
_atom_site_aniso_label
_atom_site_aniso_U_11
_atom_site_aniso_U_22
_atom_site_aniso_U_33
_atom_site_aniso_U_23
_atom_site_aniso_U_13
_atom_site_aniso_U_12
Mo1 0.0242(2) 0.0280(3) 0.0245(3) 0.0009(2) -0.00216(19) 0.0005(2)
S1 0.0313(8) 0.0346(8) 0.0347(8) 0.0023(6) -0.0056(6) -0.0054(7)
P1 0.0266(8) 0.0286(8) 0.0284(8) -0.0004(6) -0.0031(6) -0.0011(6)
C1 0.024(3) 0.035(3) 0.032(3) 0.004(2) -0.006(2) -0.005(3)
Mo2 0.0325(3) 0.0340(3) 0.0242(3) -0.0006(2) -0.0018(2) -0.0001(2)
S2 0.0407(9) 0.0506(11) 0.0462(10) 0.0060(8) -0.0169(8) -0.0009(8)
P2 0.0271(8) 0.0278(8) 0.0276(8) 0.0017(6) -0.0013(6) -0.0002(7)
C2 0.037(4) 0.067(5) 0.043(4) 0.007(3) 0.001(3) -0.008(3)
S3 0.0372(9) 0.0323(8) 0.0356(8) 0.0033(7) -0.0030(7) -0.0035(7)
C3 0.040(4) 0.066(5) 0.055(4) 0.012(4) -0.011(3) -0.010(3)
S4 0.0679(12) 0.0505(11) 0.0650(12) 0.0204(9) -0.0278(10) -0.0045(10)
C4 0.053(4) 0.061(4) 0.053(4) -0.001(3) -0.029(3) -0.005(4)
C5 0.082(5) 0.032(4) 0.050(4) -0.010(3) 0.004(4) 0.012(3)
C6 0.094(6) 0.033(4) 0.069(5) 0.015(3) -0.017(4) 0.000(4)
C7 0.083(5) 0.047(4) 0.046(4) 0.019(3) -0.006(4) -0.003(4)
O8 0.048(3) 0.068(3) 0.073(3) -0.013(3) 0.013(2) 0.018(3)
C8 0.041(4) 0.041(4) 0.034(3) -0.004(3) -0.006(3) 0.002(3)
O9 0.046(3) 0.071(3) 0.059(3) -0.013(2) 0.008(2) 0.017(2)
C9 0.040(4) 0.030(3) 0.038(4) -0.002(3) -0.006(3) 0.000(3)
O10 0.040(2) 0.061(3) 0.036(2) -0.010(2) 0.0110(19) -0.002(2)
C10 0.036(3) 0.024(3) 0.029(3) -0.005(2) -0.002(3) 0.004(3)
C11 0.052(4) 0.038(4) 0.042(4) -0.006(3) -0.002(3) 0.001(3)
C12 0.066(5) 0.048(4) 0.049(4) -0.012(3) -0.003(4) -0.015(4)
C13 0.093(6) 0.046(4) 0.052(5) -0.014(3) 0.002(4) -0.015(4)
C14 0.073(5) 0.049(4) 0.071(5) -0.025(4) 0.017(4) 0.009(4)
C15 0.042(4) 0.048(4) 0.060(4) -0.012(3) -0.002(3) -0.003(3)
C16 0.031(3) 0.028(3) 0.035(3) -0.005(3) -0.003(3) -0.002(3)
C17 0.038(4) 0.046(4) 0.032(3) -0.001(3) -0.002(3) 0.010(3)
C18 0.032(4) 0.054(4) 0.054(4) -0.001(3) -0.009(3) 0.009(3)
C19 0.027(3) 0.073(5) 0.061(5) -0.016(4) 0.003(3) -0.005(3)
C20 0.048(4) 0.080(5) 0.051(4) 0.007(4) 0.021(4) -0.010(4)
C21 0.036(4) 0.054(4) 0.044(4) 0.010(3) -0.003(3) -0.007(3)
C22 0.022(3) 0.035(3) 0.043(4) 0.003(3) -0.004(3) -0.003(3)
C23 0.040(4) 0.036(3) 0.045(4) 0.003(3) -0.010(3) 0.002(3)
C24 0.047(4) 0.048(4) 0.053(4) -0.014(3) 0.003(3) 0.000(3)
C25 0.048(4) 0.039(4) 0.080(5) 0.000(4) -0.007(4) 0.005(3)
C26 0.049(4) 0.048(4) 0.060(5) 0.014(4) -0.011(3) 0.012(3)
C27 0.052(4) 0.044(4) 0.040(4) 0.001(3) -0.008(3) 0.011(3)
C28 0.025(3) 0.031(3) 0.033(3) 0.000(2) -0.005(2) 0.004(3)
C29 0.035(3) 0.040(4) 0.055(4) -0.001(3) 0.009(3) -0.004(3)
C30 0.040(4) 0.055(5) 0.073(5) 0.014(4) 0.018(4) 0.013(4)
C31 0.024(4) 0.081(6) 0.075(5) 0.029(4) 0.015(3) 0.003(4)
C32 0.038(4) 0.050(5) 0.095(6) 0.014(4) 0.006(4) -0.016(4)
C33 0.041(4) 0.041(4) 0.054(4) 0.004(3) 0.002(3) -0.005(3)

loop_
_atom_type_symbol
_atom_type_description
_atom_type_scat_dispersion_real
_atom_type_scat_dispersion_imag
_atom_type_scat_source
Mo Mo -1.6832 0.6857 'International Tables Vol C Tables 4.2.6.8 and 6.1.1.4'
S S 0.1246 0.1234 'International Tables Vol C Tables 4.2.6.8 and 6.1.1.4'
P P 0.1023 0.0942 'International Tables Vol C Tables 4.2.6.8 and 6.1.1.4'
O O 0.0106 0.0060 'International Tables Vol C Tables 4.2.6.8 and 6.1.1.4'
C C 0.0033 0.0016 'International Tables Vol C Tables 4.2.6.8 and 6.1.1.4'
H H 0.0000 0.0000 'International Tables Vol C Tables 4.2.6.8 and 6.1.1.4'

loop_
_geom_angle_atom_site_label_1
_geom_angle_atom_site_label_2
_geom_angle_atom_site_label_3
_geom_angle
S1 Mo1 P1 154.53(5)
S1 Mo1 Mo2 55.51(4)
S1 Mo1 P2 86.98(5)
S1 Mo1 S3 110.71(5)
P1 Mo1 Mo2 149.38(4)
P2 Mo1 P1 67.82(5)
P2 Mo1 Mo2 142.47(4)
S3 Mo1 P1 94.31(5)
S3 Mo1 Mo2 55.22(4)
S3 Mo1 P2 162.04(5)
C8 Mo1 S1 91.21(16)
C8 Mo1 P1 92.99(16)
C8 Mo1 Mo2 90.85(15)
C8 Mo1 P2 91.37(16)
C8 Mo1 S3 91.28(17)
C8 Mo1 C9 176.0(2)
C9 Mo1 S1 87.36(15)
C9 Mo1 P1 89.92(15)
C9 Mo1 Mo2 85.22(15)
C9 Mo1 P2 92.33(16)
C9 Mo1 S3 85.70(16)
Mo1 S1 Mo2 71.25(4)
C2 S1 Mo1 113.2(2)
C2 S1 Mo2 108.4(2)
C1 P1 Mo1 94.16(16)
C10 P1 Mo1 128.39(17)
C10 P1 C1 102.5(2)
C16 P1 Mo1 118.57(17)
C16 P1 C1 105.8(2)
C16 P1 C10 103.3(2)
P1 C1 H1A 111.8
P1 C1 H1B 111.8
H1A C1 H1B 109.5
P2 C1 P1 100.0(2)
P2 C1 H1A 111.8
P2 C1 H1B 111.8
S1 Mo2 Mo1 53.24(3)
S2 Mo2 Mo1 124.51(4)
S2 Mo2 S1 83.60(5)
S2 Mo2 S3 143.52(6)
S2 Mo2 S4 73.70(6)
S3 Mo2 Mo1 53.70(4)
S3 Mo2 S1 106.92(5)
S4 Mo2 Mo1 130.86(5)
S4 Mo2 S1 152.81(6)
S4 Mo2 S3 84.13(6)
O10 Mo2 Mo1 106.88(13)
O10 Mo2 S1 96.11(14)
O10 Mo2 S2 111.25(13)
O10 Mo2 S3 102.40(13)
O10 Mo2 S4 105.85(14)
C4 S2 Mo2 109.9(2)
C1 P2 Mo1 95.91(16)
C1 P2 C22 106.2(2)
C1 P2 C28 106.5(2)
C22 P2 Mo1 122.90(19)
C28 P2 Mo1 119.82(17)
C28 P2 C22 103.4(2)
S1 C2 H2A 109.4
S1 C2 H2B 109.4
H2A C2 H2B 108.0
C3 C2 S1 111.0(4)
C3 C2 H2A 109.4
C3 C2 H2B 109.4
Mo1 S3 Mo2 71.08(4)
C5 S3 Mo1 114.3(2)
C5 S3 Mo2 105.7(2)
C2 C3 H3A 108.7
C2 C3 H3B 108.7
C2 C3 C4 114.2(5)
H3A C3 H3B 107.6
C4 C3 H3A 108.7
C4 C3 H3B 108.7
C7 S4 Mo2 112.2(2)
S2 C4 H4A 108.6
S2 C4 H4B 108.6
C3 C4 S2 114.7(4)
C3 C4 H4A 108.6
C3 C4 H4B 108.6
H4A C4 H4B 107.6
S3 C5 H5A 109.2
S3 C5 H5B 109.2
H5A C5 H5B 107.9
C6 C5 S3 112.2(4)
C6 C5 H5A 109.2
C6 C5 H5B 109.2
C5 C6 H6A 108.7
C5 C6 H6B 108.7
H6A C6 H6B 107.6
C7 C6 C5 114.1(5)
C7 C6 H6A 108.7
C7 C6 H6B 108.7
S4 C7 H7A 108.5
S4 C7 H7B 108.5
C6 C7 S4 115.0(5)
C6 C7 H7A 108.5
C6 C7 H7B 108.5
H7A C7 H7B 107.5
O8 C8 Mo1 179.1(5)
O9 C9 Mo1 177.2(5)
C11 C10 P1 122.8(4)
C11 C10 C15 118.3(5)
C15 C10 P1 118.6(4)
C10 C11 H11 119.5
C10 C11 C12 120.9(6)
C12 C11 H11 119.5
C11 C12 H12 119.9
C13 C12 C11 120.2(6)
C13 C12 H12 119.9
C12 C13 H13 119.9
C12 C13 C14 120.3(6)
C14 C13 H13 119.9
C13 C14 H14 120.2
C13 C14 C15 119.6(6)
C15 C14 H14 120.2
C10 C15 C14 120.7(6)
C10 C15 H15 119.7
C14 C15 H15 119.7
C17 C16 P1 123.0(4)
C17 C16 C21 118.7(5)
C21 C16 P1 118.3(4)
C16 C17 H17 119.8
C16 C17 C18 120.3(6)
C18 C17 H17 119.8
C17 C18 H18 119.6
C19 C18 C17 120.8(6)
C19 C18 H18 119.6
C18 C19 H19 119.9
C18 C19 C20 120.3(6)
C20 C19 H19 119.9
C19 C20 H20 120.0
C19 C20 C21 120.0(6)
C21 C20 H20 120.0
C16 C21 C20 119.8(6)
C16 C21 H21 120.1
C20 C21 H21 120.1
C23 C22 P2 119.1(4)
C23 C22 C27 120.1(5)
C27 C22 P2 120.7(5)
C22 C23 H23 120.2
C22 C23 C24 119.6(5)
C24 C23 H23 120.2
C23 C24 H24 120.2
C25 C24 C23 119.6(6)
C25 C24 H24 120.2
C24 C25 H25 120.0
C26 C25 C24 120.1(6)
C26 C25 H25 120.0
C25 C26 H26 119.8
C25 C26 C27 120.3(6)
C27 C26 H26 119.8
C22 C27 H27 119.9
C26 C27 C22 120.3(6)
C26 C27 H27 119.9
C29 C28 P2 120.1(4)
C33 C28 P2 121.0(4)
C33 C28 C29 118.8(5)
C28 C29 H29 120.0
C30 C29 C28 120.1(6)
C30 C29 H29 120.0
C29 C30 H30 119.5
C29 C30 C31 120.9(6)
C31 C30 H30 119.5
C30 C31 H31 120.4
C32 C31 C30 119.1(6)
C32 C31 H31 120.4
C31 C32 H32 119.5
C31 C32 C33 121.1(6)
C33 C32 H32 119.5
C28 C33 C32 119.9(6)
C28 C33 H33 120.0
C32 C33 H33 120.0

loop_
_geom_bond_atom_site_label_1
_geom_bond_atom_site_label_2
_geom_bond_distance
Mo1 S1 2.3886(14)
Mo1 P1 2.5383(14)
Mo1 Mo2 2.8233(8)
Mo1 P2 2.4927(15)
Mo1 S3 2.4055(15)
Mo1 C8 2.013(6)
Mo1 C9 2.035(6)
S1 Mo2 2.4575(15)
S1 C2 1.833(5)
P1 C1 1.837(5)
P1 C10 1.831(5)
P1 C16 1.817(5)
C1 H1A 0.9700
C1 H1B 0.9700
C1 P2 1.828(5)
Mo2 S2 2.4135(16)
Mo2 S3 2.4513(15)
Mo2 S4 2.4156(17)
Mo2 O10 1.671(3)
S2 C4 1.815(6)
P2 C22 1.833(5)
P2 C28 1.833(5)
C2 H2A 0.9700
C2 H2B 0.9700
C2 C3 1.498(7)
S3 C5 1.817(5)
C3 H3A 0.9700
C3 H3B 0.9700
C3 C4 1.514(8)
S4 C7 1.806(6)
C4 H4A 0.9700
C4 H4B 0.9700
C5 H5A 0.9700
C5 H5B 0.9700
C5 C6 1.528(8)
C6 H6A 0.9700
C6 H6B 0.9700
C6 C7 1.519(8)
C7 H7A 0.9700
C7 H7B 0.9700
O8 C8 1.149(6)
O9 C9 1.138(6)
C10 C11 1.377(7)
C10 C15 1.386(7)
C11 H11 0.9300
C11 C12 1.389(8)
C12 H12 0.9300
C12 C13 1.354(8)
C13 H13 0.9300
C13 C14 1.377(9)
C14 H14 0.9300
C14 C15 1.392(8)
C15 H15 0.9300
C16 C17 1.373(7)
C16 C21 1.391(7)
C17 H17 0.9300
C17 C18 1.385(7)
C18 H18 0.9300
C18 C19 1.352(8)
C19 H19 0.9300
C19 C20 1.359(8)
C20 H20 0.9300
C20 C21 1.399(8)
C21 H21 0.9300
C22 C23 1.371(7)
C22 C27 1.381(7)
C23 H23 0.9300
C23 C24 1.391(7)
C24 H24 0.9300
C24 C25 1.390(8)
C25 H25 0.9300
C25 C26 1.363(8)
C26 H26 0.9300
C26 C27 1.371(8)
C27 H27 0.9300
C28 C29 1.380(7)
C28 C33 1.378(7)
C29 H29 0.9300
C29 C30 1.369(7)
C30 H30 0.9300
C30 C31 1.374(9)
C31 H31 0.9300
C31 C32 1.346(9)
C32 H32 0.9300
C32 C33 1.383(8)
C33 H33 0.9300

loop_
_geom_torsion_atom_site_label_1
_geom_torsion_atom_site_label_2
_geom_torsion_atom_site_label_3
_geom_torsion_atom_site_label_4
_geom_torsion
Mo1 S1 C2 C3 -160.6(4)
Mo1 P1 C1 P2 -12.4(2)
Mo1 P1 C10 C11 145.5(4)
Mo1 P1 C10 C15 -40.2(5)
Mo1 P1 C16 C17 129.5(4)
Mo1 P1 C16 C21 -52.4(5)
Mo1 P2 C22 C23 34.5(5)
Mo1 P2 C22 C27 -149.2(4)
Mo1 P2 C28 C29 66.9(5)
Mo1 P2 C28 C33 -109.4(4)
Mo1 S3 C5 C6 161.4(4)
S1 C2 C3 C4 42.6(7)
P1 C1 P2 Mo1 12.7(2)
P1 C1 P2 C22 -114.1(3)
P1 C1 P2 C28 136.2(2)
P1 C10 C11 C12 172.0(5)
P1 C10 C15 C14 -172.1(5)
P1 C16 C17 C18 176.6(4)
P1 C16 C21 C20 -176.9(5)
C1 P1 C10 C11 -108.8(5)
C1 P1 C10 C15 65.5(5)
C1 P1 C16 C17 25.6(5)
C1 P1 C16 C21 -156.3(4)
C1 P2 C22 C23 142.9(4)
C1 P2 C22 C27 -40.8(5)
C1 P2 C28 C29 -40.2(5)
C1 P2 C28 C33 143.5(4)
Mo2 S1 C2 C3 -83.6(4)
Mo2 S2 C4 C3 -79.4(5)
Mo2 S3 C5 C6 85.5(5)
Mo2 S4 C7 C6 73.1(5)
P2 C22 C23 C24 176.3(4)
P2 C22 C27 C26 -176.4(4)
P2 C28 C29 C30 -176.0(5)
P2 C28 C33 C32 175.8(5)
C2 C3 C4 S2 40.9(7)
S3 C5 C6 C7 -37.0(8)
C5 C6 C7 S4 -45.5(8)
C10 P1 C1 P2 -143.2(2)
C10 P1 C16 C17 -81.7(5)
C10 P1 C16 C21 96.4(5)
C10 C11 C12 C13 0.2(10)
C11 C10 C15 C14 2.5(9)
C11 C12 C13 C14 1.8(11)
C12 C13 C14 C15 -1.6(11)
C13 C14 C15 C10 -0.6(10)
C15 C10 C11 C12 -2.3(9)
C16 P1 C1 P2 108.9(3)
C16 P1 C10 C11 0.9(5)
C16 P1 C10 C15 175.3(5)
C16 C17 C18 C19 1.2(9)
C17 C16 C21 C20 1.3(9)
C17 C18 C19 C20 -0.7(10)
C18 C19 C20 C21 0.5(10)
C19 C20 C21 C16 -0.8(10)
C21 C16 C17 C18 -1.5(8)
C22 P2 C28 C29 -151.9(4)
C22 P2 C28 C33 31.8(5)
C22 C23 C24 C25 -0.1(9)
C23 C22 C27 C26 -0.1(9)
C23 C24 C25 C26 0.3(10)
C24 C25 C26 C27 -0.4(10)
C25 C26 C27 C22 0.3(9)
C27 C22 C23 C24 0.0(8)
C28 P2 C22 C23 -105.2(5)
C28 P2 C22 C27 71.1(5)
C28 C29 C30 C31 1.1(10)
C29 C28 C33 C32 -0.5(9)
C29 C30 C31 C32 -2.5(10)
C30 C31 C32 C33 2.4(11)
C31 C32 C33 C28 -0.9(10)
C33 C28 C29 C30 0.4(9)
